data_9015100
loop_
_publ_author_name
'Boistelle, R.'
'Pepe, G.'
'Simon, B.'
'Leclaire, A.'

_publ_section_title
;
 Structure cristalline du sel mixte CdCl2(NaCl)2(H2O)3
;
_journal_issue 9
_journal_name_full 'Acta Crystallographica, Section B'
_journal_page_first 2200
_journal_page_last 2203
_journal_paper_doi 10.1107/S056774087400673X
_journal_volume 30
_journal_year 1974
_chemical_formula_sum 'Cd1.999 Cl8 Na3.998 O6'
_space_group_IT_number 166
_symmetry_space_group_name_Hall '-R 3 2"'
_symmetry_space_group_name_H-M 'R -3 m :H'
_cell_angle_alpha 90
_cell_angle_beta 90
_cell_angle_gamma 120
_cell_length_a 7.89
_cell_length_b 7.89
_cell_length_c 26.52
_cell_formula_units_Z 3
_cell_volume 1429.744
_database_code_amcsd 0009514
_exptl_crystal_density_diffrn 2.426
_cod_duplicate_entry 1001025
_cod_original_sg_symbol_H-M 'R -3 m'
_cod_original_formula_sum 'Cd1.999 Na3.998 Cl8 O6'
_cod_database_code 9015100
_amcsd_formula_title CdCl2(NaCl)2(H2O)3

loop_
_space_group_symop_operation_xyz
x,y,z
2/3+x,1/3+y,1/3+z
1/3+x,2/3+y,2/3+z
x,x-y,z
2/3+x,1/3+x-y,1/3+z
1/3+x,2/3+x-y,2/3+z
y,x,-z
2/3+y,1/3+x,1/3-z
1/3+y,2/3+x,2/3-z
-x+y,y,z
2/3-x+y,1/3+y,1/3+z
1/3-x+y,2/3+y,2/3+z
-x,-x+y,-z
2/3-x,1/3-x+y,1/3-z
1/3-x,2/3-x+y,2/3-z
-y,-x,z
2/3-y,1/3-x,1/3+z
1/3-y,2/3-x,2/3+z
x-y,-y,-z
2/3+x-y,1/3-y,1/3-z
1/3+x-y,2/3-y,2/3-z
y,-x+y,-z
2/3+y,1/3-x+y,1/3-z
1/3+y,2/3-x+y,2/3-z
-x+y,-x,z
2/3-x+y,1/3-x,1/3+z
1/3-x+y,2/3-x,2/3+z
-x,-y,-z
2/3-x,1/3-y,1/3-z
1/3-x,2/3-y,2/3-z
-y,x-y,z
2/3-y,1/3+x-y,1/3+z
1/3-y,2/3+x-y,2/3+z
x-y,x,-z
2/3+x-y,1/3+x,1/3-z
1/3+x-y,2/3+x,2/3-z

loop_
_atom_site_label
_atom_site_fract_x
_atom_site_fract_y
_atom_site_fract_z
_atom_site_occupancy
Cd1 0.00000 0.00000 0.00000 1.00000
Cd2 0.50000 0.00000 0.00000 0.33300
Na1 0.50000 0.00000 0.00000 0.66600
Cl1 0.50000 0.00000 0.38890 1.00000
Cl2 0.00000 0.00000 0.38890 1.00000
Na2 0.00000 0.00000 0.82500 1.00000
O1 0.50000 0.00000 0.19500 1.00000

loop_
_cod_related_entry_id
_cod_related_entry_database
_cod_related_entry_code
1 AMCSD 0009514
